data_4001056
loop_
_publ_author_name
'Altman, Marc'
'Zenkina, Olena V.'
'Ichiki, Takahiko'
'Iron, Mark A.'
'Evmenenko, Guennadi'
'Dutta, Pulak'
'van der Boom, Milko E.'

_publ_section_title
;
 Positive Constructs: Charges Localized on Surface-Confined Organometallic
 Oligomers
;
_journal_issue 19
_journal_name_full 'Chemistry of Materials'
_journal_page_first 4676
_journal_paper_doi 10.1021/cm901789e
_journal_volume 21
_journal_year 2009
_chemical_formula_moiety 'C38 H70 Br2 P4 Pd2'
_chemical_formula_sum 'C38 H70 Br2 P4 Pd2'
_chemical_formula_weight 1023.44
_chemical_name_systematic
; 
 ? 
;
_space_group_IT_number 14
_symmetry_cell_setting monoclinic
_symmetry_space_group_name_Hall '-P 2yn'
_symmetry_space_group_name_H-M 'P 1 21/n 1'
_atom_sites_solution_hydrogens geom
_atom_sites_solution_primary direct
_atom_sites_solution_secondary difmap
_audit_creation_method SHELXL-97
_cell_angle_alpha 90.00
_cell_angle_beta 90.2120(10)
_cell_angle_gamma 90.00
_cell_formula_units_Z 2
_cell_length_a 9.4541(3)
_cell_length_b 16.3285(5)
_cell_length_c 15.0644(5)
_cell_measurement_reflns_used 26448
_cell_measurement_temperature 100(2)
_cell_measurement_theta_max 27.48
_cell_measurement_theta_min 0.40
_cell_volume 2325.49(13)
_computing_cell_refinement HKL
_computing_data_collection 'Collect package (Bruker Nonius)'
_computing_data_reduction HKL
_computing_molecular_graphics 'Bruker SHELXTL'
_computing_publication_material 'Bruker SHELXTL'
_computing_structure_refinement 'SHELXL-97 (Sheldrick, 1997)'
_computing_structure_solution 'SHELXS-97 (Sheldrick, 1990)'
_diffrn_ambient_temperature 100(2)
_diffrn_measured_fraction_theta_full 0.993
_diffrn_measured_fraction_theta_max 0.993
_diffrn_measurement_device_type 'Nonius KappaCCD'
_diffrn_measurement_method 'phi and omega scans'
_diffrn_radiation_monochromator graphite
_diffrn_radiation_source 'fine-focus sealed tube'
_diffrn_radiation_type MoK\a
_diffrn_radiation_wavelength 0.71073
_diffrn_reflns_av_R_equivalents 0.0409
_diffrn_reflns_av_sigmaI/netI 0.0376
_diffrn_reflns_limit_h_max 13
_diffrn_reflns_limit_h_min -12
_diffrn_reflns_limit_k_max 23
_diffrn_reflns_limit_k_min -17
_diffrn_reflns_limit_l_max 21
_diffrn_reflns_limit_l_min -21
_diffrn_reflns_number 26448
_diffrn_reflns_theta_full 30.66
_diffrn_reflns_theta_max 30.66
_diffrn_reflns_theta_min 2.49
_exptl_absorpt_coefficient_mu 2.652
_exptl_absorpt_correction_T_max 0.7773
_exptl_absorpt_correction_T_min 0.4126
_exptl_absorpt_correction_type multi-scan
_exptl_absorpt_process_details 'Bruker SHELXTL'
_exptl_crystal_colour yellow
_exptl_crystal_density_diffrn 1.462
_exptl_crystal_density_method 'not measured'
_exptl_crystal_description needle
_exptl_crystal_F_000 1040
_exptl_crystal_size_max 0.40
_exptl_crystal_size_mid 0.10
_exptl_crystal_size_min 0.10
_refine_diff_density_max 1.592
_refine_diff_density_min -1.372
_refine_diff_density_rms 0.120
_refine_ls_extinction_method none
_refine_ls_goodness_of_fit_ref 1.027
_refine_ls_hydrogen_treatment constr
_refine_ls_matrix_type full
_refine_ls_number_parameters 214
_refine_ls_number_reflns 7141
_refine_ls_number_restraints 0
_refine_ls_restrained_S_all 1.027
_refine_ls_R_factor_all 0.0506
_refine_ls_R_factor_gt 0.0340
_refine_ls_shift/su_max 0.002
_refine_ls_shift/su_mean 0.000
_refine_ls_structure_factor_coef Fsqd
_refine_ls_weighting_details 'calc w=1/[\s^2^(Fo^2^)+(0.0388P)^2^+4.3766P] where P=(Fo^2^+2Fc^2^)/3'
_refine_ls_weighting_scheme calc
_refine_ls_wR_factor_gt 0.0809
_refine_ls_wR_factor_ref 0.0885
_reflns_number_gt 5654
_reflns_number_total 7141
_reflns_threshold_expression >2sigma(I)
_cod_data_source_file cm901789e_si_002.cif
_cod_data_source_block v123
_cod_depositor_comments
;
The following automatic conversions were performed:

'_symmetry_cell_setting' value 'Monoclinic' changed to 'monoclinic'
according to /home/saulius/struct/CIF-dictionaries/cif_core.dic
dictionary named 'cif_core.dic' version 2.4.2 from 2011-04-26.

Automatic conversion script
Id: cif_fix_values 1715 2011-07-08 13:25:40Z adriana 
;
_cod_original_sg_symbol_Hall -P2yn
_cod_original_sg_symbol_H-M P2(1)/n
_cod_database_code 4001056

loop_
_symmetry_equiv_pos_as_xyz
'x, y, z'
'-x+1/2, y+1/2, -z+1/2'
'-x, -y, -z'
'x-1/2, -y-1/2, z-1/2'

loop_
_atom_site_label
_atom_site_type_symbol
_atom_site_fract_x
_atom_site_fract_y
_atom_site_fract_z
_atom_site_U_iso_or_equiv
_atom_site_adp_type
_atom_site_occupancy
_atom_site_symmetry_multiplicity
_atom_site_calc_flag
_atom_site_refinement_flags
Pd1 Pd 0.585227(19) 0.197644(11) 0.840827(13) 0.01169(5) Uani 1 1 d .
Br1 Br 0.41602(3) 0.095196(18) 0.77465(2) 0.02391(8) Uani 1 1 d .
P1 P 0.75910(7) 0.09929(4) 0.84728(5) 0.01493(13) Uani 1 1 d .
P2 P 0.41322(7) 0.29844(4) 0.83422(5) 0.01644(13) Uani 1 1 d .
C1 C 0.9736(3) 0.46699(17) 1.0192(2) 0.0217(6) Uani 1 1 d .
H1 H 0.9887 0.4615 1.0813 0.026 Uiso 1 1 calc R
C2 C 0.8935(3) 0.40081(17) 0.9748(2) 0.0217(6) Uani 1 1 d .
C3 C 0.8912(3) 0.38936(17) 0.8824(2) 0.0215(6) Uani 1 1 d .
H3 H 0.9487 0.4230 0.8459 0.026 Uiso 1 1 calc R
C4 C 0.8134(3) 0.34851(18) 1.0260(2) 0.0223(6) Uani 1 1 d .
H4 H 0.8171 0.3532 1.0888 0.027 Uiso 1 1 calc R
C5 C 0.8063(3) 0.32949(17) 0.8432(2) 0.0193(5) Uani 1 1 d .
H5 H 0.8070 0.3229 0.7806 0.023 Uiso 1 1 calc R
C6 C 0.7270(3) 0.28872(17) 0.9875(2) 0.0205(6) Uani 1 1 d .
H6 H 0.6722 0.2541 1.0246 0.025 Uiso 1 1 calc R
C7 C 0.7197(3) 0.27895(15) 0.8951(2) 0.0161(5) Uani 1 1 d .
C8 C 0.7084(3) 0.01713(18) 0.9232(2) 0.0253(6) Uani 1 1 d .
H8A H 0.6262 -0.0126 0.8982 0.030 Uiso 1 1 calc R
H8B H 0.7877 -0.0222 0.9288 0.030 Uiso 1 1 calc R
C9 C 0.6703(4) 0.0497(2) 1.0151(3) 0.0333(8) Uani 1 1 d .
H9A H 0.7525 0.0774 1.0411 0.050 Uiso 1 1 calc R
H9B H 0.6422 0.0040 1.0534 0.050 Uiso 1 1 calc R
H9C H 0.5917 0.0885 1.0099 0.050 Uiso 1 1 calc R
C10 C 0.9355(3) 0.13054(18) 0.8838(2) 0.0216(6) Uani 1 1 d .
H10A H 0.9681 0.1752 0.8444 0.026 Uiso 1 1 calc R
H10B H 0.9276 0.1535 0.9444 0.026 Uiso 1 1 calc R
C11 C 1.0487(3) 0.0641(2) 0.8852(3) 0.0303(7) Uani 1 1 d .
H11A H 1.0188 0.0196 0.9245 0.045 Uiso 1 1 calc R
H11B H 1.1379 0.0873 0.9071 0.045 Uiso 1 1 calc R
H11C H 1.0621 0.0428 0.8251 0.045 Uiso 1 1 calc R
C12 C 0.7860(4) 0.0464(2) 0.7428(2) 0.0339(8) Uani 1 1 d .
H12A H 0.8622 0.0054 0.7507 0.041 Uiso 1 1 calc R
H12B H 0.6983 0.0165 0.7271 0.041 Uiso 1 1 calc R
C13 C 0.8241(6) 0.1013(3) 0.6676(3) 0.0619(15) Uani 1 1 d .
H13A H 0.7493 0.1421 0.6590 0.093 Uiso 1 1 calc R
H13B H 0.8346 0.0688 0.6134 0.093 Uiso 1 1 calc R
H13C H 0.9135 0.1292 0.6811 0.093 Uiso 1 1 calc R
C14 C 0.2450(3) 0.2688(2) 0.8823(3) 0.0348(8) Uani 1 1 d .
H14A H 0.1771 0.3145 0.8752 0.042 Uiso 1 1 calc R
H14B H 0.2071 0.2211 0.8492 0.042 Uiso 1 1 calc R
C15 C 0.2555(6) 0.2471(4) 0.9784(3) 0.0693(18) Uani 1 1 d .
H15A H 0.3255 0.2034 0.9863 0.104 Uiso 1 1 calc R
H15B H 0.1632 0.2283 0.9995 0.104 Uiso 1 1 calc R
H15C H 0.2848 0.2954 1.0124 0.104 Uiso 1 1 calc R
C16 C 0.3665(4) 0.3207(2) 0.7187(2) 0.0294(7) Uani 1 1 d .
H16A H 0.3073 0.2756 0.6952 0.035 Uiso 1 1 calc R
H16B H 0.3096 0.3716 0.7166 0.035 Uiso 1 1 calc R
C17 C 0.4959(4) 0.3310(2) 0.6597(2) 0.0355(8) Uani 1 1 d .
H17A H 0.5536 0.3766 0.6817 0.053 Uiso 1 1 calc R
H17B H 0.4654 0.3424 0.5988 0.053 Uiso 1 1 calc R
H17C H 0.5520 0.2805 0.6609 0.053 Uiso 1 1 calc R
C18 C 0.4562(3) 0.39723(17) 0.8850(2) 0.0201(6) Uani 1 1 d .
H18A H 0.4802 0.3876 0.9481 0.024 Uiso 1 1 calc R
H18B H 0.5422 0.4188 0.8558 0.024 Uiso 1 1 calc R
C19 C 0.3423(4) 0.4634(2) 0.8809(3) 0.0348(8) Uani 1 1 d .
H19A H 0.3189 0.4751 0.8188 0.052 Uiso 1 1 calc R
H19B H 0.3775 0.5133 0.9096 0.052 Uiso 1 1 calc R
H19C H 0.2575 0.4442 0.9118 0.052 Uiso 1 1 calc R

loop_
_atom_site_aniso_label
_atom_site_aniso_U_11
_atom_site_aniso_U_22
_atom_site_aniso_U_33
_atom_site_aniso_U_23
_atom_site_aniso_U_13
_atom_site_aniso_U_12
Pd1 0.01118(9) 0.00978(8) 0.01409(9) -0.00077(7) -0.00284(6) -0.00124(6)
Br1 0.02255(15) 0.02284(15) 0.02629(17) -0.00262(11) -0.00624(11) -0.00523(11)
P1 0.0145(3) 0.0117(3) 0.0186(3) -0.0016(2) -0.0035(2) 0.0007(2)
P2 0.0118(3) 0.0161(3) 0.0214(4) -0.0014(3) -0.0003(2) 0.0012(2)
C1 0.0195(13) 0.0192(13) 0.0263(16) -0.0040(11) -0.0042(11) 0.0000(10)
C2 0.0150(12) 0.0138(12) 0.0361(17) -0.0069(11) -0.0075(11) 0.0021(9)
C3 0.0129(12) 0.0140(12) 0.0376(18) 0.0003(11) -0.0005(11) -0.0008(9)
C4 0.0201(13) 0.0191(13) 0.0276(16) -0.0089(11) -0.0092(11) 0.0013(10)
C5 0.0152(12) 0.0151(12) 0.0277(15) -0.0006(10) -0.0018(11) 0.0001(10)
C6 0.0211(13) 0.0149(12) 0.0255(15) -0.0037(10) -0.0051(11) -0.0014(10)
C7 0.0124(11) 0.0100(10) 0.0258(14) -0.0025(9) -0.0033(10) 0.0012(9)
C8 0.0169(13) 0.0164(13) 0.0425(19) 0.0094(12) -0.0034(12) 0.0007(10)
C9 0.0247(16) 0.0361(18) 0.039(2) 0.0172(15) 0.0037(14) 0.0029(13)
C10 0.0147(12) 0.0177(13) 0.0324(17) 0.0023(11) -0.0031(11) 0.0007(10)
C11 0.0145(13) 0.0245(15) 0.052(2) 0.0073(14) -0.0012(13) 0.0038(11)
C12 0.042(2) 0.0320(18) 0.0278(18) -0.0116(14) -0.0067(15) 0.0172(15)
C13 0.097(4) 0.062(3) 0.026(2) 0.0022(19) 0.014(2) 0.041(3)
C14 0.0188(14) 0.0319(17) 0.054(2) -0.0088(16) 0.0125(14) -0.0052(13)
C15 0.074(3) 0.088(4) 0.046(3) -0.026(3) 0.034(2) -0.055(3)
C16 0.0317(17) 0.0299(16) 0.0265(17) -0.0018(12) -0.0130(13) 0.0125(13)
C17 0.051(2) 0.0329(18) 0.0230(17) 0.0043(13) -0.0019(15) 0.0068(16)
C18 0.0173(12) 0.0154(12) 0.0275(15) -0.0025(10) 0.0040(11) 0.0018(10)
C19 0.0282(17) 0.0230(15) 0.053(2) -0.0049(15) 0.0017(16) 0.0108(13)

loop_
_atom_type_symbol
_atom_type_description
_atom_type_scat_dispersion_real
_atom_type_scat_dispersion_imag
_atom_type_scat_source
C C 0.0033 0.0016 'International Tables Vol C Tables 4.2.6.8 and 6.1.1.4'
H H 0.0000 0.0000 'International Tables Vol C Tables 4.2.6.8 and 6.1.1.4'
P P 0.1023 0.0942 'International Tables Vol C Tables 4.2.6.8 and 6.1.1.4'
Br Br -0.2901 2.4595 'International Tables Vol C Tables 4.2.6.8 and 6.1.1.4'
Pd Pd -0.9988 1.0072 'International Tables Vol C Tables 4.2.6.8 and 6.1.1.4'

loop_
_geom_angle_atom_site_label_1
_geom_angle_atom_site_label_2
_geom_angle_atom_site_label_3
_geom_angle
_geom_angle_site_symmetry_1
C7 Pd1 P1 89.60(7) .
C7 Pd1 P2 89.49(7) .
P1 Pd1 P2 178.99(3) .
C7 Pd1 Br1 179.32(9) .
P1 Pd1 Br1 90.329(19) .
P2 Pd1 Br1 90.58(2) .
C12 P1 C10 105.26(17) .
C12 P1 C8 103.40(17) .
C10 P1 C8 104.95(14) .
C12 P1 Pd1 113.46(11) .
C10 P1 Pd1 117.98(10) .
C8 P1 Pd1 110.48(10) .
C14 P2 C16 102.91(18) .
C14 P2 C18 105.20(15) .
C16 P2 C18 105.92(15) .
C14 P2 Pd1 114.16(13) .
C16 P2 Pd1 110.44(11) .
C18 P2 Pd1 116.97(9) .
C1 C1 C2 126.3(4) 3_767
C1 C1 H1 116.8 3_767
C2 C1 H1 116.8 .
C4 C2 C3 117.7(3) .
C4 C2 C1 118.8(3) .
C3 C2 C1 123.4(3) .
C5 C3 C2 121.3(3) .
C5 C3 H3 119.4 .
C2 C3 H3 119.4 .
C2 C4 C6 121.5(3) .
C2 C4 H4 119.3 .
C6 C4 H4 119.3 .
C3 C5 C7 120.8(3) .
C3 C5 H5 119.6 .
C7 C5 H5 119.6 .
C4 C6 C7 121.2(3) .
C4 C6 H6 119.4 .
C7 C6 H6 119.4 .
C5 C7 C6 117.4(3) .
C5 C7 Pd1 122.1(2) .
C6 C7 Pd1 120.5(2) .
C9 C8 P1 112.0(2) .
C9 C8 H8A 109.2 .
P1 C8 H8A 109.2 .
C9 C8 H8B 109.2 .
P1 C8 H8B 109.2 .
H8A C8 H8B 107.9 .
C8 C9 H9A 109.5 .
C8 C9 H9B 109.5 .
H9A C9 H9B 109.5 .
C8 C9 H9C 109.5 .
H9A C9 H9C 109.5 .
H9B C9 H9C 109.5 .
C11 C10 P1 116.5(2) .
C11 C10 H10A 108.2 .
P1 C10 H10A 108.2 .
C11 C10 H10B 108.2 .
P1 C10 H10B 108.2 .
H10A C10 H10B 107.3 .
C10 C11 H11A 109.5 .
C10 C11 H11B 109.5 .
H11A C11 H11B 109.5 .
C10 C11 H11C 109.5 .
H11A C11 H11C 109.5 .
H11B C11 H11C 109.5 .
C13 C12 P1 114.1(3) .
C13 C12 H12A 108.7 .
P1 C12 H12A 108.7 .
C13 C12 H12B 108.7 .
P1 C12 H12B 108.7 .
H12A C12 H12B 107.6 .
C12 C13 H13A 109.5 .
C12 C13 H13B 109.5 .
H13A C13 H13B 109.5 .
C12 C13 H13C 109.5 .
H13A C13 H13C 109.5 .
H13B C13 H13C 109.5 .
C15 C14 P2 113.2(3) .
C15 C14 H14A 108.9 .
P2 C14 H14A 108.9 .
C15 C14 H14B 108.9 .
P2 C14 H14B 108.9 .
H14A C14 H14B 107.7 .
C14 C15 H15A 109.5 .
C14 C15 H15B 109.5 .
H15A C15 H15B 109.5 .
C14 C15 H15C 109.5 .
H15A C15 H15C 109.5 .
H15B C15 H15C 109.5 .
C17 C16 P2 112.6(2) .
C17 C16 H16A 109.1 .
P2 C16 H16A 109.1 .
C17 C16 H16B 109.1 .
P2 C16 H16B 109.1 .
H16A C16 H16B 107.8 .
C16 C17 H17A 109.5 .
C16 C17 H17B 109.5 .
H17A C17 H17B 109.5 .
C16 C17 H17C 109.5 .
H17A C17 H17C 109.5 .
H17B C17 H17C 109.5 .
C19 C18 P2 116.8(2) .
C19 C18 H18A 108.1 .
P2 C18 H18A 108.1 .
C19 C18 H18B 108.1 .
P2 C18 H18B 108.1 .
H18A C18 H18B 107.3 .
C18 C19 H19A 109.5 .
C18 C19 H19B 109.5 .
H19A C19 H19B 109.5 .
C18 C19 H19C 109.5 .
H19A C19 H19C 109.5 .
H19B C19 H19C 109.5 .

loop_
_geom_bond_atom_site_label_1
_geom_bond_atom_site_label_2
_geom_bond_distance
_geom_bond_site_symmetry_2
Pd1 C7 2.010(3) .
Pd1 P1 2.2999(7) .
Pd1 P2 2.3156(7) .
Pd1 Br1 2.5178(3) .
P1 C12 1.815(3) .
P1 C10 1.826(3) .
P1 C8 1.828(3) .
P2 C14 1.816(3) .
P2 C16 1.830(3) .
P2 C18 1.830(3) .
C1 C1 1.322(6) 3_767
C1 C2 1.478(4) .
C1 H1 0.9500 .
C2 C4 1.379(4) .
C2 C3 1.405(5) .
C3 C5 1.395(4) .
C3 H3 0.9500 .
C4 C6 1.398(4) .
C4 H4 0.9500 .
C5 C7 1.402(4) .
C5 H5 0.9500 .
C6 C7 1.403(4) .
C6 H6 0.9500 .
C8 C9 1.527(5) .
C8 H8A 0.9900 .
C8 H8B 0.9900 .
C9 H9A 0.9800 .
C9 H9B 0.9800 .
C9 H9C 0.9800 .
C10 C11 1.524(4) .
C10 H10A 0.9900 .
C10 H10B 0.9900 .
C11 H11A 0.9800 .
C11 H11B 0.9800 .
C11 H11C 0.9800 .
C12 C13 1.489(6) .
C12 H12A 0.9900 .
C12 H12B 0.9900 .
C13 H13A 0.9800 .
C13 H13B 0.9800 .
C13 H13C 0.9800 .
C14 C15 1.493(7) .
C14 H14A 0.9900 .
C14 H14B 0.9900 .
C15 H15A 0.9800 .
C15 H15B 0.9800 .
C15 H15C 0.9800 .
C16 C17 1.524(5) .
C16 H16A 0.9900 .
C16 H16B 0.9900 .
C17 H17A 0.9800 .
C17 H17B 0.9800 .
C17 H17C 0.9800 .
C18 C19 1.526(4) .
C18 H18A 0.9900 .
C18 H18B 0.9900 .
C19 H19A 0.9800 .
C19 H19B 0.9800 .
C19 H19C 0.9800 .

loop_
_geom_torsion_atom_site_label_1
_geom_torsion_atom_site_label_2
_geom_torsion_atom_site_label_3
_geom_torsion_atom_site_label_4
_geom_torsion
_geom_torsion_site_symmetry_1
C7 Pd1 P1 C12 -129.18(17) .
Br1 Pd1 P1 C12 51.50(15) .
C7 Pd1 P1 C10 -5.43(15) .
Br1 Pd1 P1 C10 175.25(12) .
C7 Pd1 P1 C8 115.24(15) .
Br1 Pd1 P1 C8 -64.08(12) .
C7 Pd1 P2 C14 -128.76(17) .
Br1 Pd1 P2 C14 50.56(15) .
C7 Pd1 P2 C16 115.86(16) .
Br1 Pd1 P2 C16 -64.82(13) .
C7 Pd1 P2 C18 -5.35(14) .
Br1 Pd1 P2 C18 173.97(11) .
C1 C1 C2 C4 -162.4(4) 3_767
C1 C1 C2 C3 15.8(6) 3_767
C4 C2 C3 C5 2.7(4) .
C1 C2 C3 C5 -175.5(3) .
C3 C2 C4 C6 -3.3(4) .
C1 C2 C4 C6 175.1(3) .
C2 C3 C5 C7 0.3(4) .
C2 C4 C6 C7 0.8(4) .
C3 C5 C7 C6 -2.7(4) .
C3 C5 C7 Pd1 175.4(2) .
C4 C6 C7 C5 2.2(4) .
C4 C6 C7 Pd1 -176.0(2) .
P1 Pd1 C7 C5 91.3(2) .
P2 Pd1 C7 C5 -88.2(2) .
P1 Pd1 C7 C6 -90.6(2) .
P2 Pd1 C7 C6 89.9(2) .
C12 P1 C8 C9 -176.0(2) .
C10 P1 C8 C9 73.9(2) .
Pd1 P1 C8 C9 -54.3(2) .
C12 P1 C10 C11 -50.9(3) .
C8 P1 C10 C11 57.8(3) .
Pd1 P1 C10 C11 -178.7(2) .
C10 P1 C12 C13 -72.2(3) .
C8 P1 C12 C13 178.0(3) .
Pd1 P1 C12 C13 58.3(4) .
C16 P2 C14 C15 180.0(3) .
C18 P2 C14 C15 -69.3(3) .
Pd1 P2 C14 C15 60.3(3) .
C14 P2 C16 C17 -168.6(3) .
C18 P2 C16 C17 81.2(3) .
Pd1 P2 C16 C17 -46.4(3) .
C14 P2 C18 C19 -51.8(3) .
C16 P2 C18 C19 56.8(3) .
Pd1 P2 C18 C19 -179.7(2) .
